data_9009375
loop_
_publ_author_name
'Hughes, J. M.'
'Drexler, J. W.'

_publ_section_title
;
 Cation substitution in the apatite tetrahedral site:
 crystal structures of type hydroxylellestadtite and type fermorite
 Locality: Crestmore, California, USA
;
_journal_name_full 'Neues Jahrbuch fur Mineralogie, Monatshefte'
_journal_page_first 327
_journal_page_last 336
_journal_volume 1991
_journal_year 1991
_chemical_formula_sum 'Ca5 Cl0.24 F0.08 H0.68 O12.68 S1.5 Si1.5'
_chemical_name_mineral Hydroxylellestadite
_space_group_IT_number 11
_symmetry_space_group_name_Hall '-P 2c'
_symmetry_space_group_name_H-M 'P 1 1 21/m'
_cell_angle_alpha 90
_cell_angle_beta 90
_cell_angle_gamma 119.9483
_cell_formula_units_Z 2
_cell_length_a 9.5224
_cell_length_b 9.5268
_cell_length_c 6.9087
_cell_volume 543.058
_exptl_crystal_density_diffrn 3.083
_cod_original_formula_sum 'Ca5 (Si1.5 S1.5) O12.68 F.08 Cl.24 H.68'
_cod_database_code 9009375

loop_
_symmetry_equiv_pos_as_xyz
x,y,z
-x,-y,1/2+z
x,y,1/2-z
-x,-y,-z

loop_
_atom_site_label
_atom_site_fract_x
_atom_site_fract_y
_atom_site_fract_z
_atom_site_occupancy
_atom_site_U_iso_or_equiv
_atom_site_type_symbol
_atom_site_attached_hydrogens
Ca1 0.33440 0.66806 0.00190 1.00000 0.03103 Ca 0
Ca2a 0.00680 0.24710 0.25000 0.76000 0.02672 Ca 0
Ca2a* 0.00490 0.27800 0.25000 0.24000 0.02533 Ca 0
Ca2b 0.75160 0.75910 0.25000 0.76000 0.02786 Ca 0
Ca2b* 0.72050 0.72950 0.25000 0.24000 0.02153 Ca 0
Ca2c 0.24120 -0.00570 0.25000 0.76000 0.02558 Ca 0
Ca2c* 0.27350 -0.00740 0.25000 0.24000 0.02153 Ca 0
Si1 0.62950 0.03010 0.25000 0.50000 0.01431 Si 0
S6+1 0.62950 0.03010 0.25000 0.50000 0.01381 S 0
Si2 -0.02970 0.59950 0.25000 0.50000 0.01418 Si 0
S6+2 -0.02970 0.59950 0.25000 0.50000 0.01418 S 0
Si3 0.40030 0.37130 0.25000 0.50000 0.02685 Si 0
S6+3 0.40030 0.37130 0.25000 0.50000 0.02685 S 0
O1a 0.33060 0.48640 0.25000 1.00000 0.02748 O 0
O1b 0.51450 0.84420 0.25000 1.00000 0.02748 O 0
O1c 0.15460 0.66860 0.25000 1.00000 0.02774 O 0
O2a 0.58720 0.46500 0.25000 1.00000 0.02888 O 0
O2b 0.53480 0.12240 0.25000 1.00000 0.02660 O 0
O2c 0.87860 0.41340 0.25000 1.00000 0.03002 O 0
O3a 0.34730 0.26140 0.07000 1.00000 0.03635 O 0
O3b 0.73980 0.08740 0.06900 1.00000 0.03508 O 0
O3c -0.08630 0.65200 0.06940 1.00000 0.03610 O 0
O-H -0.00470 -0.00100 0.21000 0.34000 0.03293 O 1
F 0.00400 -0.00300 0.25000 0.08000 0.02406 F 0
Cl 0.00400 0.00030 0.34000 0.12000 0.03420 Cl 0

loop_
_cod_changelog_entry_id
_cod_changelog_entry_author
_cod_changelog_entry_date
_cod_changelog_entry_text
1
;cod-tools version 3.8.0
Id: cif_guess_AMCSD_atom_types 9574 2023-05-10 09:00:05Z saulius
;
2023-05-10T18:51:38+03:00
;Derived atom types and hydrogen counts
from atom names that follow the AMCSD naming convention
(Wat == water, O-H == hydroxyl).
;
